data_2237539
loop_
_publ_author_name
'Shirkhanlou, Mahdi'
'Weil, Matthias'

_publ_section_title
;
 The Mg member of the isotypic series <i>M</i>Te~6~O~13~
;
_journal_coeditor_code PJ2001
_journal_issue 3
_journal_name_full 'Acta Crystallographica Section E'
_journal_page_first i18
_journal_paper_doi 10.1107/S1600536813003875
_journal_volume 69
_journal_year 2013
_chemical_formula_iupac 'Mg Te6 O13'
_chemical_formula_structural 'Mg Te6 O13'
_chemical_formula_sum 'Mg O13 Te6'
_chemical_formula_weight 997.91
_chemical_name_systematic
;
Magnesium hexatellurate(IV)
;
_space_group_IT_number 148
_symmetry_cell_setting trigonal
_symmetry_space_group_name_Hall '-R 3'
_symmetry_space_group_name_H-M 'R -3 :H'
_atom_sites_solution_primary isomor
_audit_creation_method SHELXL-97
_cell_angle_alpha 90.00
_cell_angle_beta 90.00
_cell_angle_gamma 120.00
_cell_formula_units_Z 6
_cell_length_a 10.1676(2)
_cell_length_b 10.1676(2)
_cell_length_c 18.9701(3)
_cell_measurement_reflns_used 9908
_cell_measurement_temperature 295
_cell_measurement_theta_max 43.507
_cell_measurement_theta_min 3.156
_cell_volume 1698.39(5)
_computing_cell_refinement 'SAINT (Bruker, 2012)'
_computing_data_collection 'APEX2 (Bruker, 2012)'
_computing_data_reduction 'SAINT (Bruker, 2012)'
_computing_molecular_graphics 'ATOMS for Windows (Dowty, 2008)'
_computing_publication_material 'publCIF (Westrip, 2010)'
_computing_structure_refinement 'SHELXL97 (Sheldrick, 2008)'
_computing_structure_solution 'SHELXS97 (Sheldrick, 2008)'
_diffrn_ambient_temperature 295
_diffrn_measured_fraction_theta_full 0.994
_diffrn_measured_fraction_theta_max 0.994
_diffrn_measurement_device_type 'Bruker APEXII CCD'
_diffrn_measurement_method '\w- and \f-scans'
_diffrn_radiation_monochromator graphite
_diffrn_radiation_source 'fine-focus sealed tube'
_diffrn_radiation_type MoK\a
_diffrn_radiation_wavelength 0.71073
_diffrn_reflns_av_R_equivalents 0.0438
_diffrn_reflns_av_sigmaI/netI 0.0150
_diffrn_reflns_limit_h_max 19
_diffrn_reflns_limit_h_min -19
_diffrn_reflns_limit_k_max 19
_diffrn_reflns_limit_k_min -19
_diffrn_reflns_limit_l_max 36
_diffrn_reflns_limit_l_min -36
_diffrn_reflns_number 50742
_diffrn_reflns_theta_full 43.57
_diffrn_reflns_theta_max 43.57
_diffrn_reflns_theta_min 2.55
_diffrn_standards_number 0
_exptl_absorpt_coefficient_mu 15.384
_exptl_absorpt_correction_T_max 0.7486
_exptl_absorpt_correction_T_min 0.4373
_exptl_absorpt_correction_type multi-scan
_exptl_absorpt_process_details
;
(<i>SADABS</i>; Bruker, 2012)
;
_exptl_crystal_colour colourless
_exptl_crystal_density_diffrn 5.854
_exptl_crystal_density_method 'not measured'
_exptl_crystal_description plate
_exptl_crystal_F_000 2568
_exptl_crystal_size_max 0.22
_exptl_crystal_size_mid 0.14
_exptl_crystal_size_min 0.09
_refine_diff_density_max 1.166
_refine_diff_density_min -1.399
_refine_ls_extinction_coef 0.000970(18)
_refine_ls_extinction_expression Fc^*^=kFc[1+0.001xFc^2^\l^3^/sin(2\q)]^-1/4^
_refine_ls_extinction_method 'SHELXL97 (Sheldrick, 2008)'
_refine_ls_goodness_of_fit_ref 1.357
_refine_ls_matrix_type full
_refine_ls_number_parameters 62
_refine_ls_number_reflns 2875
_refine_ls_number_restraints 0
_refine_ls_restrained_S_all 1.357
_refine_ls_R_factor_all 0.0184
_refine_ls_R_factor_gt 0.0170
_refine_ls_shift/su_max 0.002
_refine_ls_shift/su_mean 0.000
_refine_ls_structure_factor_coef Fsqd
_refine_ls_weighting_details 'calc w=1/[\s^2^(Fo^2^)+7.6037P] where P=(Fo^2^+2Fc^2^)/3'
_refine_ls_weighting_scheme calc
_refine_ls_wR_factor_gt 0.0335
_refine_ls_wR_factor_ref 0.0339
_reflns_number_gt 2764
_reflns_number_total 2875
_reflns_threshold_expression I>2sigma(I)
_cod_data_source_file pj2001.cif
_cod_data_source_block I
_cod_original_sg_symbol_H-M 'R -3'
_cod_database_code 2237539
_cod_database_fobs_code 2237539

loop_
_symmetry_equiv_pos_as_xyz
'x, y, z'
'-y, x-y, z'
'-x+y, -x, z'
'x+2/3, y+1/3, z+1/3'
'-y+2/3, x-y+1/3, z+1/3'
'-x+y+2/3, -x+1/3, z+1/3'
'x+1/3, y+2/3, z+2/3'
'-y+1/3, x-y+2/3, z+2/3'
'-x+y+1/3, -x+2/3, z+2/3'
'-x, -y, -z'
'y, -x+y, -z'
'x-y, x, -z'
'-x+2/3, -y+1/3, -z+1/3'
'y+2/3, -x+y+1/3, -z+1/3'
'x-y+2/3, x+1/3, -z+1/3'
'-x+1/3, -y+2/3, -z+2/3'
'y+1/3, -x+y+2/3, -z+2/3'
'x-y+1/3, x+2/3, -z+2/3'

loop_
_atom_site_type_symbol
_atom_site_label
_atom_site_fract_x
_atom_site_fract_y
_atom_site_fract_z
_atom_site_U_iso_or_equiv
_atom_site_adp_type
_atom_site_calc_flag
_atom_site_refinement_flags
_atom_site_occupancy
_atom_site_symmetry_multiplicity
Mg Mg1 0.3333 0.6667 -0.07728(5) 0.00655(14) Uani d S 1 3
Te Te1 0.237607(11) 0.082435(11) 0.095241(5) 0.00766(2) Uani d . 1 1
Te Te2 0.394752(11) 0.496265(11) 0.075896(5) 0.00633(2) Uani d . 1 1
O O1 0.0000 0.0000 0.08633(11) 0.0085(3) Uani d S 1 3
O O2 0.20309(13) 0.11297(14) 0.19252(6) 0.01008(18) Uani d . 1 1
O O3 0.25075(15) 0.25178(13) 0.05181(7) 0.01187(19) Uani d . 1 1
O O4 0.20451(14) 0.48320(14) 0.09819(6) 0.00998(17) Uani d . 1 1
O O5 0.38463(14) 0.52546(14) -0.01971(6) 0.00969(17) Uani d . 1 1

loop_
_atom_site_aniso_label
_atom_site_aniso_U_11
_atom_site_aniso_U_22
_atom_site_aniso_U_33
_atom_site_aniso_U_12
_atom_site_aniso_U_13
_atom_site_aniso_U_23
Mg1 0.0066(2) 0.0066(2) 0.0065(3) 0.00329(11) 0.000 0.000
Te1 0.01113(4) 0.00635(4) 0.00675(4) 0.00530(3) 0.00084(2) 0.00065(2)
Te2 0.00718(4) 0.00727(4) 0.00516(3) 0.00408(3) -0.00023(2) 0.00038(2)
O1 0.0068(4) 0.0068(4) 0.0118(7) 0.0034(2) 0.000 0.000
O2 0.0065(4) 0.0145(5) 0.0060(4) 0.0028(4) 0.0005(3) -0.0017(3)
O3 0.0137(5) 0.0063(4) 0.0146(5) 0.0042(4) -0.0030(4) 0.0017(3)
O4 0.0090(4) 0.0112(4) 0.0123(4) 0.0069(4) 0.0017(3) 0.0017(3)
O5 0.0143(5) 0.0116(4) 0.0055(4) 0.0083(4) -0.0002(3) 0.0014(3)

loop_
_atom_type_symbol
_atom_type_description
_atom_type_scat_dispersion_real
_atom_type_scat_dispersion_imag
_atom_type_scat_source
O O 0.0106 0.0060 'International Tables Vol C Tables 4.2.6.8 and 6.1.1.4'
Mg Mg 0.0486 0.0363 'International Tables Vol C Tables 4.2.6.8 and 6.1.1.4'
Te Te -0.5308 1.6751 'International Tables Vol C Tables 4.2.6.8 and 6.1.1.4'

loop_
_geom_angle_atom_site_label_1
_geom_angle_atom_site_label_2
_geom_angle_atom_site_label_3
_geom_angle_site_symmetry_1
_geom_angle_site_symmetry_3
_geom_angle
O5 Mg1 O5 2_665 3_565 94.67(5)
O5 Mg1 O5 2_665 . 94.67(5)
O5 Mg1 O5 3_565 . 94.67(5)
O5 Mg1 O2 2_665 8_554 99.09(5)
O5 Mg1 O2 3_565 8_554 76.38(5)
O5 Mg1 O2 . 8_554 164.10(5)
O5 Mg1 O2 2_665 7_554 76.38(5)
O5 Mg1 O2 3_565 7_554 164.10(5)
O5 Mg1 O2 . 7_554 99.09(5)
O2 Mg1 O2 8_554 7_554 91.88(5)
O5 Mg1 O2 2_665 9_554 164.10(5)
O5 Mg1 O2 3_565 9_554 99.09(5)
O5 Mg1 O2 . 9_554 76.38(5)
O2 Mg1 O2 8_554 9_554 91.88(5)
O2 Mg1 O2 7_554 9_554 91.88(5)
O3 Te1 O2 . . 102.12(6)
O3 Te1 O1 . . 82.59(5)
O2 Te1 O1 . . 82.98(6)
O3 Te1 O2 . 13 90.88(5)
O2 Te1 O2 . 13 74.70(5)
O1 Te1 O2 . 13 154.89(5)
O3 Te1 O3 . 11 81.28(3)
O2 Te1 O3 . 11 172.70(4)
O1 Te1 O3 . 11 91.12(6)
O2 Te1 O3 13 11 111.91(4)
O3 Te1 O5 . 11 89.65(5)
O2 Te1 O5 . 11 130.80(4)
O1 Te1 O5 . 11 146.21(6)
O2 Te1 O5 13 11 57.32(4)
O3 Te1 O5 11 11 55.14(3)
O5 Te2 O4 . . 95.29(5)
O5 Te2 O4 . 2_665 94.31(5)
O4 Te2 O4 . 2_665 93.39(7)
O5 Te2 O3 . . 85.36(5)
O4 Te2 O3 . . 83.67(5)
O4 Te2 O3 2_665 . 177.00(5)
O5 Te2 O5 . 10_665 74.35(5)
O4 Te2 O5 . 10_665 166.09(5)
O4 Te2 O5 2_665 10_665 96.57(5)
O3 Te2 O5 . 10_665 86.22(5)
O5 Te2 O4 . 15 160.15(4)
O4 Te2 O4 . 15 72.54(5)
O4 Te2 O4 2_665 15 71.41(4)
O3 Te2 O4 . 15 108.16(4)
O5 Te2 O4 10_665 15 119.92(3)
Te1 O1 Te1 . 3 119.377(15)
Te1 O1 Te1 . 2 119.377(15)
Te1 O1 Te1 3 2 119.377(15)
Te1 O2 Mg1 . 4_445 130.51(6)
Te1 O2 Te1 . 13 105.30(5)
Mg1 O2 Te1 4_445 13 122.67(6)
Te1 O2 Te2 . 13 94.79(5)
Mg1 O2 Te2 4_445 13 84.08(4)
Te1 O2 Te2 13 13 78.72(4)
Te1 O2 Te1 . 2 75.79(4)
Mg1 O2 Te1 4_445 2 74.86(4)
Te1 O2 Te1 13 2 140.31(5)
Te2 O2 Te1 13 2 140.94(4)
Te1 O2 Te2 . 14_455 124.64(5)
Mg1 O2 Te2 4_445 14_455 77.64(3)
Te1 O2 Te2 13 14_455 81.17(4)
Te2 O2 Te2 13 14_455 139.31(3)
Te1 O2 Te2 2 14_455 67.54(2)
Te1 O3 Te2 . . 130.72(6)
Te1 O3 Te1 . 12 120.60(6)
Te2 O3 Te1 . 12 105.58(4)
Te1 O3 Te1 . 2 91.57(5)
Te2 O3 Te1 . 2 107.62(5)
Te1 O3 Te1 12 2 87.42(3)
Te2 O4 Te2 . 3_565 136.27(7)
Te2 O4 Te2 . 14_455 106.42(5)
Te2 O4 Te2 3_565 14_455 103.43(4)
Te2 O4 Te1 . 2 115.96(5)
Te2 O4 Te1 3_565 2 98.97(4)
Te2 O4 Te1 14_455 2 82.34(3)
Te2 O4 Te2 . 2_665 71.27(4)
Te2 O4 Te2 3_565 2_665 70.62(3)
Te2 O4 Te2 14_455 2_665 104.98(3)
Te1 O4 Te2 2 2_665 168.27(4)
Te2 O5 Mg1 . . 133.10(7)
Te2 O5 Te2 . 10_665 105.65(5)
Mg1 O5 Te2 . 10_665 111.82(5)
Te2 O5 Te1 . 12 112.67(5)
Mg1 O5 Te1 . 12 94.65(4)
Te2 O5 Te1 10_665 12 90.25(3)
Te2 O5 Te2 . 2_665 71.20(4)
Mg1 O5 Te2 . 2_665 68.01(4)
Te2 O5 Te2 10_665 2_665 114.99(4)
Te1 O5 Te2 12 2_665 153.01(4)
Te2 O5 Te2 . 3_565 71.12(4)
Mg1 O5 Te2 . 3_565 67.95(4)
Te2 O5 Te2 10_665 3_565 172.20(5)
Te1 O5 Te2 12 3_565 97.55(3)
Te2 O5 Te2 2_665 3_565 57.381(17)

loop_
_geom_bond_atom_site_label_1
_geom_bond_atom_site_label_2
_geom_bond_site_symmetry_2
_geom_bond_distance
_geom_bond_publ_flag
Mg1 O5 2_665 2.0676(12) ?
Mg1 O5 3_565 2.0676(12) ?
Mg1 O5 . 2.0676(12) y
Mg1 O2 8_554 2.1596(12) y
Mg1 O2 7_554 2.1596(12) ?
Mg1 O2 9_554 2.1596(12) ?
Te1 O3 . 1.8524(12) y
Te1 O2 . 1.9324(11) y
Te1 O1 . 2.13137(19) y
Te1 O2 13 2.1842(11) y
Te1 O3 11 2.9337(13) ?
Te1 O5 11 3.0387(12) ?
Te2 O5 . 1.8489(11) y
Te2 O4 . 1.9186(11) y
Te2 O4 2_665 2.0286(12) y
Te2 O3 . 2.2118(12) y
Te2 O5 10_665 2.5908(12) y
Te2 O4 15 3.0560(12) ?
